data_7100536
loop_
_publ_author_name
'Miao Du'
'Xiu-Juan Jiang'
'Xiao-Jun Zhao'

_publ_section_title
;
Direction of unusual mixed-ligand metal-organic
frameworks: a new type of 3-D polythreading involving 1-D and 2-D
structural motifs and a 2-fold interpenetrating porous network
;
_journal_name_full 'Chemical Communications'
_journal_paper_doi 10.1039/b509875k
_journal_year 2005
_chemical_formula_sum 'C44.5 H44.5 Cd2 N13.5 O12.5'
_chemical_formula_weight 1193.24
_space_group_IT_number 14
_symmetry_cell_setting monoclinic
_symmetry_space_group_name_Hall '-P 2yn'
_symmetry_space_group_name_H-M 'P 1 21/n 1'
_cell_angle_alpha 90.00
_cell_angle_beta 96.1070(10)
_cell_angle_gamma 90.00
_cell_formula_units_Z 4
_cell_length_a 15.1571(16)
_cell_length_b 20.483(2)
_cell_length_c 16.9026(19)
_cell_measurement_temperature 293(2)
_cell_volume 5217.8(10)
_diffrn_ambient_temperature 293(2)
_exptl_crystal_density_diffrn 1.519
_cod_depositor_comments
;
The following automatic conversions were performed:
'_symmetry_cell_setting' value 'Monoclinic' changed to 'monoclinic'
according to '/home/saulius/struct/CIF-dictionaries/cif_core.dic'
dictionary named 'cif_core.dic' version 2.4.1 from 2010-06-29.

Automatic conversion script
Id: cif_fix_enum 1527 2010-12-29 10:47:43Z saulius 
;
_cod_original_sg_symbol_H-M 'P 21/n'
_cod_original_formula_sum 'C44.50 H44.50 Cd2 N13.50 O12.50'
_cod_database_code 7100536

loop_
_symmetry_equiv_pos_as_xyz
'x, y, z'
'-x+1/2, y+1/2, -z+1/2'
'-x, -y, -z'
'x-1/2, -y-1/2, z-1/2'

loop_
_atom_site_label
_atom_site_type_symbol
_atom_site_fract_x
_atom_site_fract_y
_atom_site_fract_z
_atom_site_U_iso_or_equiv
_atom_site_adp_type
_atom_site_occupancy
_atom_site_symmetry_multiplicity
_atom_site_calc_flag
_atom_site_refinement_flags
_atom_site_disorder_assembly
_atom_site_disorder_group
Cd1 Cd 1.201706(15) 0.125347(12) 0.620515(15) 0.02457(9) Uani 1 1 d . . .
Cd2 Cd 0.307391(15) 0.324586(12) 0.389553(15) 0.02727(9) Uani 1 1 d . . .
O1 O 1.20024(19) 0.20381(12) 0.72782(16) 0.0434(7) Uani 1 1 d . . .
O2 O 1.22097(18) 0.23903(12) 0.60930(15) 0.0388(6) Uani 1 1 d . . .
O3 O 1.2942(2) 0.55242(13) 0.76771(16) 0.0474(7) Uani 1 1 d . . .
O4 O 1.31141(16) 0.51023(13) 0.88766(14) 0.0362(6) Uani 1 1 d . . .
O5 O 1.20441(17) 0.10788(13) 0.48011(15) 0.0370(6) Uani 1 1 d . . .
H5C H 1.2322 0.1341 0.4479 0.044 Uiso 1 1 d R . .
H5D H 1.2143 0.0655 0.4715 0.044 Uiso 1 1 d R . .
O6 O 0.3216(3) 0.45265(17) 0.4185(2) 0.0694(10) Uani 1 1 d . . .
O7 O 0.2844(2) 0.40845(14) 0.30268(19) 0.0539(8) Uani 1 1 d . . .
O8 O 0.20328(17) 0.70014(14) 0.11176(15) 0.0401(7) Uani 1 1 d . . .
O9 O 0.2101(2) 0.75586(12) 0.22304(17) 0.0452(7) Uani 1 1 d . . .
O10 O 0.33414(19) 0.30764(15) 0.52304(16) 0.0532(8) Uani 1 1 d . . .
H10A H 0.3832 0.3216 0.5527 0.064 Uiso 1 1 d R . .
H10B H 0.2930 0.2920 0.5527 0.064 Uiso 1 1 d R . .
N1 N 1.04733(18) 0.12507(14) 0.60141(18) 0.0290(7) Uani 1 1 d . . .
N2 N 0.73969(18) 0.02789(15) 0.55583(19) 0.0358(7) Uani 1 1 d . . .
N3 N 0.64971(18) 0.02813(15) 0.55806(19) 0.0361(7) Uani 1 1 d . . .
N4 N 0.70259(17) 0.12054(14) 0.60719(16) 0.0259(6) Uani 1 1 d . . .
N5 N 0.70329(19) 0.18508(15) 0.6353(2) 0.0368(7) Uani 1 1 d . . .
H5A H 0.7242 0.1858 0.6872 0.044 Uiso 1 1 d R . .
H5B H 0.7316 0.2133 0.6060 0.044 Uiso 1 1 d R . .
N6 N 0.35739(19) 0.11719(15) 0.6241(2) 0.0367(8) Uani 1 1 d . . .
N7 N 0.4624(2) 0.31875(15) 0.3993(2) 0.0387(8) Uani 1 1 d . . .
N8 N 0.7750(2) 0.25469(18) 0.4992(2) 0.0491(9) Uani 1 1 d . . .
N9 N 0.8658(2) 0.25434(18) 0.4985(2) 0.0516(10) Uani 1 1 d . . .
N10 N 0.80981(18) 0.32820(15) 0.41360(19) 0.0312(7) Uani 1 1 d . . .
N11 N 0.8080(2) 0.37586(17) 0.3547(2) 0.0428(8) Uani 1 1 d . . .
H11A H 0.7776 0.3621 0.3093 0.051 Uiso 1 1 d R . .
H11B H 0.7882 0.4138 0.3727 0.051 Uiso 1 1 d R . .
N12 N 1.1555(2) 0.32174(16) 0.4040(2) 0.0412(8) Uani 1 1 d . . .
C1 C 0.9161(2) 0.07662(17) 0.5351(2) 0.0305(8) Uani 1 1 d . . .
H1 H 0.8898 0.0522 0.4926 0.037 Uiso 1 1 calc R . .
C2 C 1.0060(2) 0.08985(18) 0.5422(2) 0.0322(8) Uani 1 1 d . . .
H2 H 1.0394 0.0733 0.5037 0.039 Uiso 1 1 calc R . .
C3 C 0.9976(2) 0.14779(19) 0.6562(2) 0.0346(8) Uani 1 1 d . . .
H3 H 1.0254 0.1720 0.6982 0.042 Uiso 1 1 calc R . .
C4 C 0.9079(2) 0.13732(19) 0.6539(2) 0.0354(9) Uani 1 1 d . . .
H4 H 0.8759 0.1547 0.6930 0.042 Uiso 1 1 calc R . .
C5 C 0.8659(2) 0.10053(17) 0.5927(2) 0.0274(7) Uani 1 1 d . . .
C6 C 0.7708(2) 0.08351(17) 0.5854(2) 0.0281(7) Uani 1 1 d . . .
C7 C 0.6283(2) 0.08412(17) 0.5887(2) 0.0292(8) Uani 1 1 d . . .
C8 C 0.5366(2) 0.09940(18) 0.6033(2) 0.0319(8) Uani 1 1 d . . .
C9 C 0.5053(3) 0.1581(2) 0.6292(3) 0.0498(11) Uani 1 1 d . . .
H9 H 0.5439 0.1930 0.6405 0.060 Uiso 1 1 calc R . .
C10 C 0.4168(3) 0.1644(2) 0.6382(3) 0.0500(12) Uani 1 1 d . . .
H10 H 0.3972 0.2045 0.6553 0.060 Uiso 1 1 calc R . .
C11 C 0.3880(3) 0.0604(2) 0.6006(3) 0.0474(11) Uani 1 1 d . . .
H11 H 0.3481 0.0261 0.5908 0.057 Uiso 1 1 calc R . .
C12 C 0.4745(2) 0.0497(2) 0.5902(3) 0.0457(10) Uani 1 1 d . . .
H12 H 0.4922 0.0087 0.5742 0.055 Uiso 1 1 calc R . .
C13 C 1.2177(2) 0.24885(17) 0.6823(2) 0.0302(8) Uani 1 1 d . . .
C14 C 1.2374(2) 0.31526(17) 0.7154(2) 0.0313(8) Uani 1 1 d . . .
C15 C 1.2315(3) 0.36976(18) 0.6672(2) 0.0431(10) Uani 1 1 d . . .
H15 H 1.2136 0.3654 0.6131 0.052 Uiso 1 1 calc R . .
C16 C 1.2521(3) 0.43091(18) 0.6987(2) 0.0441(10) Uani 1 1 d . . .
H16 H 1.2488 0.4673 0.6656 0.053 Uiso 1 1 calc R . .
C17 C 1.2774(2) 0.43824(17) 0.7795(2) 0.0307(8) Uani 1 1 d . . .
C18 C 1.2966(2) 0.50442(17) 0.8131(2) 0.0309(8) Uani 1 1 d . . .
C19 C 1.2809(3) 0.38406(19) 0.8274(2) 0.0440(10) Uani 1 1 d . . .
H19 H 1.2967 0.3884 0.8818 0.053 Uiso 1 1 calc R . .
C20 C 1.2610(3) 0.32335(19) 0.7956(2) 0.0454(11) Uani 1 1 d . . .
H20 H 1.2637 0.2871 0.8289 0.054 Uiso 1 1 calc R . .
C21 C 0.5916(3) 0.2575(2) 0.4447(3) 0.0613(14) Uani 1 1 d . . .
H21 H 0.6156 0.2184 0.4649 0.074 Uiso 1 1 calc R . .
C22 C 0.5010(3) 0.2646(2) 0.4300(3) 0.0618(14) Uani 1 1 d . . .
H22 H 0.4651 0.2300 0.4421 0.074 Uiso 1 1 calc R . .
C23 C 0.5152(3) 0.3664(2) 0.3836(3) 0.0584(14) Uani 1 1 d . . .
H23 H 0.4895 0.4043 0.3613 0.070 Uiso 1 1 calc R . .
C24 C 0.6067(3) 0.3643(2) 0.3977(3) 0.0594(14) Uani 1 1 d . . .
H24 H 0.6407 0.4001 0.3859 0.071 Uiso 1 1 calc R . .
C25 C 0.6466(2) 0.30865(19) 0.4294(2) 0.0357(9) Uani 1 1 d . . .
C26 C 0.7421(2) 0.29895(19) 0.4482(2) 0.0346(8) Uani 1 1 d . . .
C27 C 0.8861(2) 0.29844(19) 0.4470(2) 0.0378(9) Uani 1 1 d . . .
C28 C 0.9763(2) 0.3101(2) 0.4293(2) 0.0376(9) Uani 1 1 d . . .
C29 C 1.0071(3) 0.3612(3) 0.3885(4) 0.086(2) Uani 1 1 d . . .
H29 H 0.9681 0.3935 0.3681 0.104 Uiso 1 1 calc R . .
C30 C 1.0948(3) 0.3652(3) 0.3772(4) 0.087(2) Uani 1 1 d . . .
H30 H 1.1132 0.4007 0.3489 0.105 Uiso 1 1 calc R . .
C31 C 1.1264(3) 0.2720(2) 0.4434(3) 0.0523(12) Uani 1 1 d . . .
H31 H 1.1670 0.2400 0.4622 0.063 Uiso 1 1 calc R . .
C32 C 1.0392(3) 0.2646(2) 0.4583(3) 0.0540(12) Uani 1 1 d . . .
H32 H 1.0227 0.2291 0.4877 0.065 Uiso 1 1 calc R . .
C33 C 0.2942(3) 0.4572(2) 0.3474(3) 0.0439(10) Uani 1 1 d . . .
C34 C 0.2704(3) 0.52255(19) 0.3106(2) 0.0373(9) Uani 1 1 d . . .
C35 C 0.2207(3) 0.52450(19) 0.2374(2) 0.0409(9) Uani 1 1 d . . .
H35 H 0.1997 0.4856 0.2139 0.049 Uiso 1 1 calc R . .
C36 C 0.2013(3) 0.58230(18) 0.1981(2) 0.0373(9) Uani 1 1 d . . .
H36 H 0.1682 0.5821 0.1485 0.045 Uiso 1 1 calc R . .
C37 C 0.2312(2) 0.64115(18) 0.2324(2) 0.0340(8) Uani 1 1 d . . .
C38 C 0.2138(2) 0.70302(18) 0.1864(2) 0.0331(8) Uani 1 1 d . . .
C39 C 0.2780(3) 0.6400(2) 0.3075(3) 0.0456(10) Uani 1 1 d . . .
H39 H 0.2964 0.6792 0.3318 0.055 Uiso 1 1 calc R . .
C40 C 0.2981(3) 0.5814(2) 0.3470(3) 0.0472(10) Uani 1 1 d . . .
H40 H 0.3296 0.5814 0.3973 0.057 Uiso 1 1 calc R . .
C41 C 0.4811(5) 0.5400(4) 0.2183(6) 0.161(4) Uani 1 1 d D . .
H41A H 0.4975 0.5060 0.2561 0.242 Uiso 1 1 calc R . .
H41B H 0.5157 0.5361 0.1741 0.242 Uiso 1 1 calc R . .
H41C H 0.4193 0.5362 0.1997 0.242 Uiso 1 1 calc R . .
C42 C 0.4783(8) 0.6617(6) 0.2080(8) 0.217(6) Uani 1 1 d D . .
H42A H 0.4774 0.6987 0.2429 0.325 Uiso 1 1 calc R . .
H42B H 0.4216 0.6575 0.1773 0.325 Uiso 1 1 calc R . .
H42C H 0.5234 0.6679 0.1730 0.325 Uiso 1 1 calc R . .
C43 C 0.5253(5) 0.6169(5) 0.3325(6) 0.158(4) Uani 1 1 d D . .
H43 H 0.5373 0.5825 0.3679 0.190 Uiso 1 1 calc R . .
N13 N 0.4975(3) 0.6023(3) 0.2555(4) 0.0968(18) Uani 1 1 d D . .
O11 O 0.5354(4) 0.6718(3) 0.3580(4) 0.127(2) Uani 1 1 d D . .
C44 C 0.9947(12) 0.3342(7) 0.7379(11) 0.186(9) Uani 0.50 1 d PDU A 1
H44A H 1.0090 0.2972 0.7068 0.279 Uiso 0.50 1 d PR A 1
H44B H 0.9399 0.3263 0.7598 0.279 Uiso 0.50 1 d PR A 1
H44C H 1.0412 0.3411 0.7802 0.279 Uiso 0.50 1 d PR A 1
C45 C 0.9325(11) 0.3951(8) 0.6217(8) 0.138(7) Uani 0.50 1 d PDU A 1
H45 H 0.9031 0.3601 0.5956 0.166 Uiso 0.50 1 calc PR A 1
C46 C 1.0228(8) 0.4518(6) 0.7247(9) 0.117(5) Uani 0.50 1 d PDU A 1
H46A H 0.9879 0.4677 0.7647 0.176 Uiso 0.50 1 calc PR A 1
H46B H 1.0214 0.4829 0.6821 0.176 Uiso 0.50 1 calc PR A 1
H46C H 1.0829 0.4455 0.7475 0.176 Uiso 0.50 1 calc PR A 1
N14 N 0.9878(5) 0.3918(4) 0.6950(6) 0.059(2) Uani 0.50 1 d PD A 1
O12 O 0.9304(11) 0.4507(9) 0.5994(11) 0.246(11) Uani 0.50 1 d PD A 1
O13 O 0.7754(4) 0.4768(2) 0.4722(2) 0.1072(15) Uani 1 1 d . B 1

loop_
_atom_site_aniso_label
_atom_site_aniso_U_11
_atom_site_aniso_U_22
_atom_site_aniso_U_33
_atom_site_aniso_U_23
_atom_site_aniso_U_13
_atom_site_aniso_U_12
Cd1 0.01901(14) 0.02022(15) 0.03450(16) -0.00052(10) 0.00296(10) -0.00090(9)
Cd2 0.02145(14) 0.02602(16) 0.03441(16) 0.00153(10) 0.00339(10) -0.00044(9)
O1 0.0610(18) 0.0259(14) 0.0434(16) 0.0002(12) 0.0058(13) -0.0091(13)
O2 0.0512(16) 0.0264(14) 0.0394(16) -0.0050(11) 0.0083(12) -0.0047(12)
O3 0.076(2) 0.0219(14) 0.0422(16) -0.0008(12) -0.0035(14) -0.0006(13)
O4 0.0436(15) 0.0281(15) 0.0371(15) -0.0028(11) 0.0049(12) 0.0001(11)
O5 0.0429(15) 0.0316(14) 0.0384(14) 0.0011(11) 0.0127(12) 0.0022(11)
O6 0.092(3) 0.052(2) 0.063(2) 0.0208(18) 0.0012(19) 0.0209(18)
O7 0.069(2) 0.0272(16) 0.069(2) 0.0087(15) 0.0229(17) 0.0076(14)
O8 0.0488(17) 0.0337(15) 0.0379(16) 0.0051(11) 0.0048(13) 0.0037(12)
O9 0.0630(18) 0.0235(14) 0.0476(16) -0.0005(12) -0.0009(14) 0.0053(13)
O10 0.0486(18) 0.074(2) 0.0367(15) 0.0031(15) 0.0025(13) -0.0202(15)
N1 0.0185(14) 0.0311(17) 0.0374(17) -0.0010(13) 0.0027(12) 0.0002(12)
N2 0.0213(15) 0.0382(18) 0.0486(19) -0.0088(15) 0.0075(13) -0.0027(13)
N3 0.0228(15) 0.0382(18) 0.0480(19) -0.0105(15) 0.0071(13) -0.0030(13)
N4 0.0191(14) 0.0267(16) 0.0319(16) -0.0021(12) 0.0032(12) -0.0006(11)
N5 0.0274(16) 0.0314(18) 0.0521(19) -0.0084(15) 0.0062(14) -0.0032(13)
N6 0.0213(15) 0.0362(19) 0.053(2) -0.0046(15) 0.0039(14) -0.0010(13)
N7 0.0251(16) 0.0380(19) 0.053(2) 0.0048(15) 0.0051(14) 0.0000(13)
N8 0.0231(16) 0.062(2) 0.063(2) 0.0239(19) 0.0079(15) 0.0006(16)
N9 0.0260(17) 0.058(2) 0.070(2) 0.029(2) 0.0051(16) 0.0018(16)
N10 0.0198(15) 0.0353(18) 0.0384(17) 0.0057(14) 0.0023(12) 0.0006(12)
N11 0.0328(18) 0.051(2) 0.0445(19) 0.0170(17) 0.0022(15) 0.0023(15)
N12 0.0224(16) 0.044(2) 0.058(2) 0.0108(16) 0.0079(15) 0.0027(14)
C1 0.0236(17) 0.034(2) 0.0341(19) -0.0049(16) 0.0031(14) 0.0006(15)
C2 0.0241(18) 0.037(2) 0.037(2) -0.0071(16) 0.0075(15) 0.0004(15)
C3 0.0252(18) 0.040(2) 0.039(2) -0.0110(17) 0.0040(16) -0.0019(16)
C4 0.0254(18) 0.047(2) 0.035(2) -0.0132(17) 0.0071(15) -0.0007(16)
C5 0.0217(17) 0.0290(19) 0.0321(18) 0.0030(15) 0.0053(14) -0.0004(14)
C6 0.0206(17) 0.033(2) 0.0303(18) -0.0019(15) 0.0031(14) -0.0010(14)
C7 0.0210(17) 0.032(2) 0.0345(19) 0.0012(16) 0.0024(14) -0.0015(14)
C8 0.0218(18) 0.035(2) 0.039(2) -0.0014(16) 0.0027(15) 0.0005(15)
C9 0.028(2) 0.032(2) 0.089(3) -0.011(2) 0.008(2) -0.0048(17)
C10 0.027(2) 0.035(2) 0.088(3) -0.012(2) 0.011(2) -0.0002(17)
C11 0.026(2) 0.042(2) 0.076(3) -0.015(2) 0.0138(19) -0.0054(17)
C12 0.026(2) 0.041(2) 0.071(3) -0.016(2) 0.0093(19) -0.0021(17)
C13 0.0288(18) 0.0214(18) 0.041(2) -0.0031(16) 0.0043(16) -0.0002(14)
C14 0.035(2) 0.0222(19) 0.038(2) -0.0019(15) 0.0078(16) -0.0012(15)
C15 0.069(3) 0.029(2) 0.031(2) -0.0012(16) 0.0020(19) 0.0000(19)
C16 0.073(3) 0.021(2) 0.038(2) 0.0031(16) 0.006(2) -0.0017(18)
C17 0.0353(19) 0.0239(19) 0.0332(19) -0.0010(15) 0.0054(15) 0.0005(15)
C18 0.0293(18) 0.0253(19) 0.038(2) -0.0015(16) 0.0024(15) 0.0034(14)
C19 0.068(3) 0.028(2) 0.034(2) 0.0004(17) -0.002(2) -0.0024(19)
C20 0.071(3) 0.024(2) 0.039(2) 0.0050(17) -0.002(2) -0.0044(18)
C21 0.032(2) 0.046(3) 0.105(4) 0.029(3) 0.004(2) 0.0010(19)
C22 0.026(2) 0.050(3) 0.109(4) 0.026(3) 0.005(2) -0.0033(19)
C23 0.028(2) 0.047(3) 0.102(4) 0.028(3) 0.012(2) 0.0077(19)
C24 0.030(2) 0.043(3) 0.106(4) 0.024(3) 0.009(2) -0.0021(19)
C25 0.0242(18) 0.042(2) 0.041(2) -0.0006(18) 0.0057(16) 0.0004(16)
C26 0.0246(18) 0.037(2) 0.043(2) 0.0022(17) 0.0063(16) -0.0011(15)
C27 0.0227(18) 0.040(2) 0.051(2) 0.0104(19) 0.0020(16) 0.0023(16)
C28 0.0233(18) 0.042(2) 0.046(2) 0.0073(18) 0.0008(16) 0.0035(16)
C29 0.029(2) 0.063(3) 0.169(6) 0.068(4) 0.022(3) 0.012(2)
C30 0.031(2) 0.068(4) 0.166(6) 0.070(4) 0.024(3) 0.010(2)
C31 0.027(2) 0.059(3) 0.071(3) 0.027(2) 0.007(2) 0.0108(19)
C32 0.032(2) 0.057(3) 0.074(3) 0.035(2) 0.012(2) 0.0068(19)
C33 0.039(2) 0.040(3) 0.055(3) 0.013(2) 0.017(2) 0.0067(18)
C34 0.040(2) 0.029(2) 0.045(2) 0.0049(17) 0.0138(17) 0.0050(16)
C35 0.052(2) 0.026(2) 0.046(2) 0.0019(17) 0.0112(19) -0.0032(17)
C36 0.043(2) 0.029(2) 0.040(2) 0.0013(17) 0.0042(17) 0.0007(16)
C37 0.037(2) 0.028(2) 0.037(2) 0.0026(16) 0.0055(16) 0.0044(16)
C38 0.0310(19) 0.025(2) 0.043(2) 0.0006(17) 0.0059(16) 0.0014(15)
C39 0.059(3) 0.027(2) 0.050(2) -0.0011(18) -0.001(2) 0.0015(18)
C40 0.060(3) 0.036(2) 0.044(2) 0.0072(19) -0.002(2) 0.005(2)
C41 0.096(6) 0.176(9) 0.221(11) -0.114(8) 0.054(6) -0.039(6)
C42 0.177(12) 0.196(13) 0.282(17) 0.100(12) 0.049(11) 0.043(10)
C43 0.065(5) 0.214(13) 0.198(12) -0.041(10) 0.025(6) -0.026(6)
N13 0.059(3) 0.130(5) 0.101(4) -0.031(4) 0.004(3) -0.016(3)
O11 0.118(4) 0.127(5) 0.122(4) -0.022(4) -0.043(3) -0.019(3)
C44 0.146(12) 0.197(12) 0.225(13) 0.022(9) 0.060(9) 0.032(9)
C45 0.128(10) 0.154(10) 0.143(10) -0.037(8) 0.058(8) -0.017(8)
C46 0.066(6) 0.153(9) 0.138(9) -0.045(8) 0.029(7) 0.000(7)
N14 0.031(4) 0.054(5) 0.099(7) -0.021(5) 0.042(4) -0.003(3)
O12 0.168(14) 0.33(2) 0.27(2) 0.134(19) 0.155(15) 0.081(15)
O13 0.161(5) 0.097(3) 0.066(3) -0.007(2) 0.024(3) 0.015(3)

loop_
_geom_bond_atom_site_label_1
_geom_bond_atom_site_label_2
_geom_bond_distance
_geom_bond_site_symmetry_2
_geom_bond_publ_flag
Cd1 N1 2.328(3) . ?
Cd1 O2 2.357(3) . ?
Cd1 N6 2.360(3) 1_655 ?
Cd1 O4 2.369(3) 2_746 ?
Cd1 O3 2.404(3) 2_746 ?
Cd1 O5 2.405(3) . ?
Cd1 O1 2.425(3) . ?
Cd1 C18 2.718(4) 2_746 ?
Cd1 C13 2.738(3) . ?
Cd2 O7 2.263(3) . ?
Cd2 O10 2.276(3) . ?
Cd2 N7 2.341(3) . ?
Cd2 N12 2.341(3) 1_455 ?
Cd2 O9 2.359(3) 2_545 ?
Cd2 O8 2.554(3) 2_545 ?
O1 C13 1.248(4) . ?
O2 C13 1.256(4) . ?
O3 C18 1.246(4) . ?
O3 Cd1 2.404(3) 2_756 ?
O4 C18 1.261(4) . ?
O4 Cd1 2.369(3) 2_756 ?
O5 H5C 0.9001 . ?
O5 H5D 0.8951 . ?
O6 C33 1.232(6) . ?
O7 C33 1.251(5) . ?
O8 C38 1.256(4) . ?
O8 Cd2 2.554(3) 2 ?
O9 C38 1.251(4) . ?
O9 Cd2 2.359(3) 2 ?
O10 H10A 0.8980 . ?
O10 H10B 0.9003 . ?
N1 C2 1.335(4) . ?
N1 C3 1.338(5) . ?
N2 C6 1.312(4) . ?
N2 N3 1.368(4) . ?
N3 C7 1.314(5) . ?
N4 C7 1.360(4) . ?
N4 C6 1.364(4) . ?
N4 N5 1.404(4) . ?
N5 H5A 0.9005 . ?
N5 H5B 0.8987 . ?
N6 C10 1.326(5) . ?
N6 C11 1.329(5) . ?
N6 Cd1 2.360(3) 1_455 ?
N7 C23 1.307(5) . ?
N7 C22 1.333(5) . ?
N8 C26 1.312(5) . ?
N8 N9 1.378(4) . ?
N9 C27 1.314(5) . ?
N10 C26 1.372(5) . ?
N10 C27 1.374(4) . ?
N10 N11 1.393(4) . ?
N11 H11A 0.8972 . ?
N11 H11B 0.8982 . ?
N12 C31 1.319(5) . ?
N12 C30 1.324(5) . ?
N12 Cd2 2.341(3) 1_655 ?
C1 C2 1.381(5) . ?
C1 C5 1.387(5) . ?
C1 H1 0.9300 . ?
C2 H2 0.9300 . ?
C3 C4 1.374(5) . ?
C3 H3 0.9300 . ?
C4 C5 1.380(5) . ?
C4 H4 0.9300 . ?
C5 C6 1.475(4) . ?
C7 C8 1.471(5) . ?
C8 C9 1.380(5) . ?
C8 C12 1.388(5) . ?
C9 C10 1.373(5) . ?
C9 H9 0.9300 . ?
C10 H10 0.9300 . ?
C11 C12 1.359(5) . ?
C11 H11 0.9300 . ?
C12 H12 0.9300 . ?
C13 C14 1.489(5) . ?
C14 C20 1.374(5) . ?
C14 C15 1.380(5) . ?
C15 C16 1.384(5) . ?
C15 H15 0.9300 . ?
C16 C17 1.386(5) . ?
C16 H16 0.9300 . ?
C17 C19 1.371(5) . ?
C17 C18 1.487(5) . ?
C18 Cd1 2.718(4) 2_756 ?
C19 C20 1.375(5) . ?
C19 H19 0.9300 . ?
C20 H20 0.9300 . ?
C21 C22 1.376(6) . ?
C21 C25 1.382(6) . ?
C21 H21 0.9300 . ?
C22 H22 0.9300 . ?
C23 C24 1.382(6) . ?
C23 H23 0.9300 . ?
C24 C25 1.372(6) . ?
C24 H24 0.9300 . ?
C25 C26 1.462(5) . ?
C27 C28 1.449(5) . ?
C28 C29 1.363(6) . ?
C28 C32 1.385(5) . ?
C29 C30 1.365(6) . ?
C29 H29 0.9300 . ?
C30 H30 0.9300 . ?
C31 C32 1.380(6) . ?
C31 H31 0.9300 . ?
C32 H32 0.9300 . ?
C33 C34 1.505(5) . ?
C34 C35 1.379(6) . ?
C34 C40 1.398(6) . ?
C35 C36 1.374(5) . ?
C35 H35 0.9300 . ?
C36 C37 1.392(5) . ?
C36 H36 0.9300 . ?
C37 C39 1.387(6) . ?
C37 C38 1.495(5) . ?
C39 C40 1.392(6) . ?
C39 H39 0.9300 . ?
C40 H40 0.9300 . ?
C41 N13 1.431(7) . ?
C41 H41A 0.9600 . ?
C41 H41B 0.9600 . ?
C41 H41C 0.9600 . ?
C42 N13 1.470(8) . ?
C42 H42A 0.9600 . ?
C42 H42B 0.9600 . ?
C42 H42C 0.9600 . ?
C43 O11 1.209(8) . ?
C43 N13 1.359(8) . ?
C43 H43 0.9300 . ?
C44 N14 1.383(9) . ?
C44 H44A 0.9600 . ?
C44 H44B 0.9600 . ?
C44 H44C 0.9600 . ?
C45 O12 1.198(10) . ?
C45 N14 1.420(9) . ?
C45 H45 0.9300 . ?
C46 N14 1.409(8) . ?
C46 H46A 0.9600 . ?
C46 H46B 0.9600 . ?
C46 H46C 0.9600 . ?
